data_7236926
loop_
_publ_author_name
'Walwyn, Robert J.'
'Chan, Bun'
'Usov, Pavel M.'
'Solomon, Marcello B.'
'Duyker, Samuel G.'
'Koo, Jin Young'
'Kawano, Masaki'
'Turner, Peter'
'Kepert, Cameron J.'
'D'Alessandro, Deanna M.'

_publ_section_title
;
 Spectroscopic, electronic and computational properties of a mixed
 tetrachalcogenafulvalene and its charge transfer complex
;
_journal_issue 5
_journal_name_full 'Journal of Materials Chemistry C'
_journal_page_first 1092
_journal_paper_doi 10.1039/C7TC03853D
_journal_volume 6
_journal_year 2018
_chemical_formula_sum 'C18 H8 N4 S Se3'
_chemical_formula_weight 549.22
_space_group_crystal_system monoclinic
_space_group_IT_number 14
_space_group_name_Hall '-P 2ybc'
_space_group_name_H-M_alt 'P 1 21/c 1'
_symmetry_cell_setting monoclinic
_symmetry_Int_Tables_number 14
_symmetry_space_group_name_Hall '-P 2ybc'
_symmetry_space_group_name_H-M 'P 1 21/c 1'
_atom_sites_solution_hydrogens geom
_audit_creation_method SHELXL-2014/7
_audit_update_record
;
2016-08-29 deposited with the CCDC.
2017-11-27 downloaded from the CCDC.
;
_cell_angle_alpha 90
_cell_angle_beta 104.179(7)
_cell_angle_gamma 90
_cell_formula_units_Z 2
_cell_length_a 12.4011(8)
_cell_length_b 3.8012(3)
_cell_length_c 18.4421(13)
_cell_measurement_reflns_used 4554
_cell_measurement_temperature 150(1)
_cell_measurement_theta_max 75.3980
_cell_measurement_theta_min 4.9340
_cell_volume 842.86(11)
_computing_cell_refinement
;
  CrysAlisPro 1.171.38.43 (Rigaku OD, 2015)
;
_computing_data_collection
;
  CrysAlisPro 1.171.38.43 (Rigaku OD, 2015)
;
_computing_data_reduction
;
  CrysAlisPro 1.171.38.43 (Rigaku OD, 2015)
;
_computing_molecular_graphics
;
  ORTEP3 for Windows (Farrugia, L., 1997)
  ORTEPIII  (Burnett, N.M., Johnson,C.K., 1996). 
  WinGX (Farrugia, 1999)
  shelXle (H\"ubschle,C.B., et al., 2011) 
;
_computing_structure_refinement 'SHELXL-2014/7 (Sheldrick, 2015)'
_computing_structure_solution 'ShelxT (Sheldrick, 2015)'
_diffrn_ambient_temperature 150(1)
_diffrn_crystal_treatment
;
attached with Exxon Paratone N to a nylon loop and quenched 
in a cold nitrogen gas stream from an Oxford Cryosystems Cryostream. 
;
_diffrn_detector 'CCD plate'
_diffrn_detector_area_resol_mean 10.5861
_diffrn_detector_type Atlas
_diffrn_measured_fraction_theta_full 1.000
_diffrn_measured_fraction_theta_max 0.997
_diffrn_measurement_device 'four-circle diffractometer'
_diffrn_measurement_device_type 'SuperNova, Dual, Cu at zero, Atlas'
_diffrn_measurement_method \w
_diffrn_radiation_monochromator mirror
_diffrn_radiation_source 'SuperNova (Cu) X-ray Source'
_diffrn_radiation_type 'Cu K\a'
_diffrn_radiation_wavelength 1.5418
_diffrn_reflns_av_R_equivalents 0.0486
_diffrn_reflns_av_unetI/netI 0.0253
_diffrn_reflns_Laue_measured_fraction_full 1.000
_diffrn_reflns_Laue_measured_fraction_max 0.997
_diffrn_reflns_limit_h_max 15
_diffrn_reflns_limit_h_min -15
_diffrn_reflns_limit_k_max 4
_diffrn_reflns_limit_k_min -4
_diffrn_reflns_limit_l_max 22
_diffrn_reflns_limit_l_min -23
_diffrn_reflns_number 9226
_diffrn_reflns_point_group_measured_fraction_full 1.000
_diffrn_reflns_point_group_measured_fraction_max 0.997
_diffrn_reflns_theta_full 67.679
_diffrn_reflns_theta_max 75.539
_diffrn_reflns_theta_min 3.676
_exptl_absorpt_coefficient_mu 9.203
_exptl_absorpt_correction_T_max 1.00
_exptl_absorpt_correction_T_min 0.741
_exptl_absorpt_correction_type multi-scan
_exptl_absorpt_process_details
;
  CrysAlisPro, Agilent Technologies,
  Version 1.171.37.35
  Empirical absorption correction using spherical 
  harmonics, implemented in SCALE3 ABSPACK scaling algorithm.
;
_exptl_crystal_colour black
_exptl_crystal_density_diffrn 2.164
_exptl_crystal_description 'needle like priamtic'
_exptl_crystal_F_000 524
_exptl_crystal_size_max 0.194
_exptl_crystal_size_mid 0.031
_exptl_crystal_size_min 0.018
_refine_diff_density_max 1.018
_refine_diff_density_min -0.914
_refine_diff_density_rms 0.197
_refine_ls_extinction_method none
_refine_ls_goodness_of_fit_ref 1.403
_refine_ls_hydrogen_treatment constr
_refine_ls_matrix_type full
_refine_ls_number_parameters 118
_refine_ls_number_reflns 1749
_refine_ls_number_restraints 0
_refine_ls_restrained_S_all 1.403
_refine_ls_R_factor_all 0.0604
_refine_ls_R_factor_gt 0.0562
_refine_ls_shift/su_max 0.000
_refine_ls_shift/su_mean 0.000
_refine_ls_structure_factor_coef Fsqd
_refine_ls_weighting_details 'w=1/[\s^2^(Fo^2^)+(0.05P)^2^+11.0P] where P=(Fo^2^+2Fc^2^)/3'
_refine_ls_weighting_scheme calc
_refine_ls_wR_factor_gt 0.1732
_refine_ls_wR_factor_ref 0.1750
_reflns_Friedel_coverage 0.000
_reflns_number_gt 1598
_reflns_number_total 1749
_reflns_threshold_expression 'I > 2\s(I)'
_cod_data_source_file c7tc03853d2.cif
_cod_data_source_block TSTF-TCNQ_dmd15pt9
_cod_original_sg_symbol_H-M 'P 21/c'
_cod_database_code 7236926
_shelx_shelxl_version_number 2014/7
_shelx_space_group_comment
;
The symmetry employed for this shelxl refinement is uniquely defined
by the following loop, which should always be used as a source of
symmetry information in preference to the above space-group names.
They are only intended as comments.
;

loop_
_space_group_symop_operation_xyz
'x, y, z'
'-x, y+1/2, -z+1/2'
'-x, -y, -z'
'x, -y-1/2, z-1/2'

loop_
_atom_site_label
_atom_site_type_symbol
_atom_site_fract_x
_atom_site_fract_y
_atom_site_fract_z
_atom_site_U_iso_or_equiv
_atom_site_adp_type
_atom_site_occupancy
_atom_site_site_symmetry_order
_atom_site_calc_flag
_atom_site_refinement_flags_posn
_atom_site_refinement_flags_adp
_atom_site_refinement_flags_occupancy
Se1 Se -0.10123(7) 0.3098(3) 0.08146(5) 0.0208(3) Uani 0.7 1 d . . P
S1 S -0.10123(7) 0.3098(3) 0.08146(5) 0.0208(3) Uani 0.3 1 d . . P
Se2 Se 0.15531(7) 0.3127(3) 0.08851(5) 0.0222(3) Uani 0.8 1 d . . P
S2 S 0.15531(7) 0.3127(3) 0.08851(5) 0.0222(3) Uani 0.2 1 d . . P
C1 C 0.0115(5) 0.424(2) 0.0346(4) 0.0187(14) Uani 1 1 d . . .
C2 C -0.0019(7) 0.148(2) 0.1654(4) 0.0232(16) Uani 1 1 d . . .
H2 H -0.0283 0.0612 0.2063 0.028 Uiso 1 1 calc R U .
C3 C 0.1071(6) 0.150(2) 0.1697(4) 0.0235(16) Uani 1 1 d . . .
H3 H 0.1588 0.0697 0.2135 0.028 Uiso 1 1 calc R U .
N1 N 0.3854(5) 1.094(2) 0.1899(4) 0.0272(15) Uani 1 1 d . . .
N2 N 0.7456(5) 1.122(2) 0.1880(4) 0.0287(16) Uani 1 1 d . . .
C4 C 0.5236(6) 0.706(2) 0.0668(4) 0.0196(15) Uani 1 1 d . . .
C5 C 0.6088(6) 0.604(2) 0.0313(4) 0.0198(15) Uani 1 1 d . . .
H5 H 0.6830 0.6791 0.0523 0.024 Uiso 1 1 calc R U .
C6 C 0.4124(6) 0.596(2) 0.0316(4) 0.0189(15) Uani 1 1 d . . .
H6 H 0.3528 0.6642 0.0525 0.023 Uiso 1 1 calc R U .
C7 C 0.5454(6) 0.913(2) 0.1313(4) 0.0189(15) Uani 1 1 d . . .
C8 C 0.4587(6) 1.015(2) 0.1659(4) 0.0197(15) Uani 1 1 d . . .
C9 C 0.6563(6) 1.029(2) 0.1657(4) 0.0206(15) Uani 1 1 d . . .

loop_
_atom_site_aniso_label
_atom_site_aniso_U_11
_atom_site_aniso_U_22
_atom_site_aniso_U_33
_atom_site_aniso_U_23
_atom_site_aniso_U_13
_atom_site_aniso_U_12
Se1 0.0137(5) 0.0260(6) 0.0233(5) 0.0018(4) 0.0058(4) 0.0011(4)
S1 0.0137(5) 0.0260(6) 0.0233(5) 0.0018(4) 0.0058(4) 0.0011(4)
Se2 0.0141(4) 0.0272(6) 0.0254(5) 0.0015(4) 0.0051(3) 0.0002(4)
S2 0.0141(4) 0.0272(6) 0.0254(5) 0.0015(4) 0.0051(3) 0.0002(4)
C1 0.009(3) 0.025(4) 0.022(3) 0.000(3) 0.004(2) 0.002(3)
C2 0.026(4) 0.022(4) 0.022(3) 0.001(3) 0.006(3) -0.001(3)
C3 0.025(4) 0.025(4) 0.022(4) -0.001(3) 0.008(3) -0.006(3)
N1 0.018(3) 0.037(4) 0.028(3) -0.005(3) 0.007(3) 0.001(3)
N2 0.019(3) 0.040(5) 0.027(3) 0.002(3) 0.003(3) -0.001(3)
C4 0.014(3) 0.024(4) 0.022(3) 0.003(3) 0.006(3) 0.000(3)
C5 0.012(3) 0.022(4) 0.026(4) -0.001(3) 0.005(3) -0.001(3)
C6 0.012(3) 0.023(4) 0.023(3) 0.001(3) 0.007(3) 0.000(3)
C7 0.012(3) 0.021(4) 0.024(3) 0.001(3) 0.005(3) 0.000(3)
C8 0.019(3) 0.020(4) 0.019(3) 0.000(3) 0.002(3) -0.001(3)
C9 0.018(3) 0.025(4) 0.019(3) 0.002(3) 0.006(3) 0.002(3)

loop_
_atom_type_symbol
_atom_type_description
_atom_type_scat_dispersion_real
_atom_type_scat_dispersion_imag
_atom_type_scat_source
C C 0.0181 0.0091 'International Tables Vol C Tables 4.2.6.8 and 6.1.1.4'
H H 0.0000 0.0000 'International Tables Vol C Tables 4.2.6.8 and 6.1.1.4'
N N 0.0311 0.0180 'International Tables Vol C Tables 4.2.6.8 and 6.1.1.4'
S S 0.3331 0.5567 'International Tables Vol C Tables 4.2.6.8 and 6.1.1.4'
Se Se -0.7943 1.1372 'International Tables Vol C Tables 4.2.6.8 and 6.1.1.4'

loop_
_geom_angle_atom_site_label_1
_geom_angle_atom_site_label_2
_geom_angle_atom_site_label_3
_geom_angle
_geom_angle_site_symmetry_1
C2 Se1 C1 92.6(3) .
C3 Se2 C1 92.9(3) .
C1 C1 Se1 121.6(7) 3_565
C1 C1 Se2 123.2(7) 3_565
Se1 C1 Se2 115.3(4) .
C3 C2 Se1 120.6(6) .
C3 C2 H2 119.7 .
Se1 C2 H2 119.7 .
C2 C3 Se2 118.5(6) .
C2 C3 H3 120.7 .
Se2 C3 H3 120.7 .
C7 C4 C5 122.2(7) .
C7 C4 C6 121.0(7) .
C5 C4 C6 116.7(7) .
C6 C5 C4 122.3(7) 3_665
C6 C5 H5 118.9 3_665
C4 C5 H5 118.9 .
C5 C6 C4 121.0(7) 3_665
C5 C6 H6 119.5 3_665
C4 C6 H6 119.5 .
C4 C7 C8 121.4(6) .
C4 C7 C9 121.0(7) .
C8 C7 C9 117.6(7) .
N1 C8 C7 176.4(8) .
N2 C9 C7 175.1(8) .

loop_
_geom_bond_atom_site_label_1
_geom_bond_atom_site_label_2
_geom_bond_distance
_geom_bond_site_symmetry_2
Se1 C2 1.834(8) .
Se1 C1 1.866(7) .
Se2 C3 1.850(7) .
Se2 C1 1.866(7) .
C1 C1 1.365(15) 3_565
C2 C3 1.334(11) .
C2 H2 0.9500 .
C3 H3 0.9500 .
N1 C8 1.146(10) .
N2 C9 1.139(10) .
C4 C7 1.395(11) .
C4 C5 1.427(10) .
C4 C6 1.435(10) .
C5 C6 1.357(11) 3_665
C5 H5 0.9500 .
C6 C5 1.357(11) 3_665
C6 H6 0.9500 .
C7 C8 1.432(10) .
C7 C9 1.435(10) .

loop_
_geom_torsion_atom_site_label_1
_geom_torsion_atom_site_label_2
_geom_torsion_atom_site_label_3
_geom_torsion_atom_site_label_4
_geom_torsion
_geom_torsion_site_symmetry_4
C2 Se1 C1 C1 -178.2(10) 3_565
C2 Se1 C1 Se2 2.2(5) .
C3 Se2 C1 C1 177.8(10) 3_565
C3 Se2 C1 Se1 -2.6(5) .
C1 Se1 C2 C3 -0.7(8) .
Se1 C2 C3 Se2 -1.1(10) .
C1 Se2 C3 C2 2.2(8) .
C7 C4 C5 C6 -179.8(8) 3_665
C6 C4 C5 C6 -1.9(13) 3_665
C7 C4 C6 C5 179.8(8) 3_665
C5 C4 C6 C5 1.9(13) 3_665
C5 C4 C7 C8 179.6(7) .
C6 C4 C7 C8 1.8(12) .
C5 C4 C7 C9 -1.0(12) .
C6 C4 C7 C9 -178.8(7) .
